data_7055197
loop_
_publ_author_name
'Karmakar, Anirban'
'Paul, Anup'
'Mahmudov, Kamran T.'
'Guedes da Silva, M. F\'atima C.'
'Pombeiro, Armando J. L.'

_publ_section_title
;
 pH dependent synthesis of Zn(ii) and Cd(ii) coordination polymers with
 dicarboxyl-functionalized arylhydrazone of barbituric acid:
 photoluminescence properties and catalysts for Knoevenagel condensation
;
_journal_issue 2
_journal_name_full 'New J. Chem.'
_journal_page_first 1535
_journal_paper_doi 10.1039/C5NJ02411K
_journal_volume 40
_journal_year 2016
_chemical_formula_sum 'C12 H10 Cd N4 O9'
_chemical_formula_weight 466.64
_space_group_crystal_system triclinic
_space_group_IT_number 2
_space_group_name_Hall '-P 1'
_space_group_name_H-M_alt 'P -1'
_symmetry_space_group_name_Hall '-P 1'
_symmetry_space_group_name_H-M 'P -1'
_atom_sites_solution_hydrogens mixed
_audit_creation_method SHELXL-2014/6
_audit_update_record
;
2015-11-16 deposited with the CCDC.
2015-11-30 downloaded from the CCDC.
;
_cell_angle_alpha 107.894(2)
_cell_angle_beta 91.326(3)
_cell_angle_gamma 113.088(2)
_cell_formula_units_Z 2
_cell_length_a 7.8701(5)
_cell_length_b 10.0231(6)
_cell_length_c 10.5151(7)
_cell_measurement_reflns_used 9657
_cell_measurement_temperature 296(2)
_cell_measurement_theta_max 26.40
_cell_measurement_theta_min 2.84
_cell_volume 716.27(8)
_computing_cell_refinement 'Bruker SAINT'
_computing_data_collection 'Bruker APEX2'
_computing_data_reduction 'Bruker SAINT'
_computing_molecular_graphics 'Mercury CSD 3.5.1, 2008'
_computing_publication_material 'WinGX publication routines (Farrugia, 1999)'
_computing_structure_refinement 'SHELXL-2014/6 (Sheldrick, 2014)'
_computing_structure_solution 'SIR97 (Giacovazzo et al, 1999)'
_diffrn_ambient_temperature 296(2)
_diffrn_measured_fraction_theta_full 0.985
_diffrn_measured_fraction_theta_max 0.986
_diffrn_measurement_device_type 'Bruker APEX-II PHOTON 100 detector'
_diffrn_measurement_method '\f and \w scans'
_diffrn_radiation_type MoK\a
_diffrn_radiation_wavelength 0.71073
_diffrn_reflns_av_R_equivalents 0.0182
_diffrn_reflns_av_unetI/netI 0.0158
_diffrn_reflns_laue_measured_fraction_full 0.985
_diffrn_reflns_laue_measured_fraction_max 0.986
_diffrn_reflns_limit_h_max 9
_diffrn_reflns_limit_h_min -9
_diffrn_reflns_limit_k_max 12
_diffrn_reflns_limit_k_min -12
_diffrn_reflns_limit_l_max 13
_diffrn_reflns_limit_l_min -13
_diffrn_reflns_number 11614
_diffrn_reflns_point_group_measured_fraction_full 0.985
_diffrn_reflns_point_group_measured_fraction_max 0.986
_diffrn_reflns_theta_full 25.242
_diffrn_reflns_theta_max 26.394
_diffrn_reflns_theta_min 2.835
_diffrn_source 'fine-focus sealed tube'
_exptl_absorpt_coefficient_mu 1.590
_exptl_absorpt_correction_T_max 0.7
_exptl_absorpt_correction_T_min 0.6
_exptl_absorpt_correction_type multi-scan
_exptl_absorpt_process_details SADABS
_exptl_crystal_colour yellow
_exptl_crystal_density_diffrn 2.164
_exptl_crystal_description block
_exptl_crystal_F_000 460
_exptl_crystal_size_max 0.280
_exptl_crystal_size_mid 0.220
_exptl_crystal_size_min 0.160
_refine_diff_density_max 1.259
_refine_diff_density_min -0.512
_refine_diff_density_rms 0.125
_refine_ls_extinction_method none
_refine_ls_goodness_of_fit_ref 1.132
_refine_ls_hydrogen_treatment constr
_refine_ls_matrix_type full
_refine_ls_number_parameters 235
_refine_ls_number_reflns 2899
_refine_ls_number_restraints 0
_refine_ls_restrained_S_all 1.132
_refine_ls_R_factor_all 0.0310
_refine_ls_R_factor_gt 0.0302
_refine_ls_shift/su_max 0.002
_refine_ls_shift/su_mean 0.000
_refine_ls_structure_factor_coef Fsqd
_refine_ls_weighting_details 'w=1/[\s^2^(Fo^2^)+(0.0526P)^2^+0.4349P] where P=(Fo^2^+2Fc^2^)/3'
_refine_ls_weighting_scheme calc
_refine_ls_wR_factor_gt 0.0768
_refine_ls_wR_factor_ref 0.0775
_reflns_Friedel_coverage 0.000
_reflns_number_gt 2808
_reflns_number_total 2899
_reflns_threshold_expression 'I > 2\s(I)'
_cod_data_source_file c5nj02411k2.cif
_cod_data_source_block 2
_cod_depositor_comments 'Adding full bibliography for 7055196--7055199.cif.'
_cod_database_code 7055197
_shelx_space_group_comment
;
The symmetry employed for this shelxl refinement is uniquely defined
by the following loop, which should always be used as a source of
symmetry information in preference to the above space-group names.
They are only intended as comments.
;
_shelx_estimated_absorpt_t_min 0.664
_shelx_estimated_absorpt_t_max 0.785
_shelxl_version_number 2014/6

loop_
_space_group_symop_operation_xyz
'x, y, z'
'-x, -y, -z'

loop_
_atom_site_label
_atom_site_type_symbol
_atom_site_fract_x
_atom_site_fract_y
_atom_site_fract_z
_atom_site_U_iso_or_equiv
_atom_site_adp_type
_atom_site_occupancy
_atom_site_site_symmetry_order
_atom_site_calc_flag
_atom_site_refinement_flags_posn
_atom_site_refinement_flags_adp
O4 O 1.1179(3) 0.8289(2) 0.4012(2) 0.0431(5) Uani 1 1 d . .
O3 O 1.3693(3) 0.8124(3) 0.4702(3) 0.0483(6) Uani 1 1 d . .
C8 C 1.2045(4) 0.7526(3) 0.4190(3) 0.0294(5) Uani 1 1 d . .
C4 C 1.0958(3) 0.5799(3) 0.3695(3) 0.0269(5) Uani 1 1 d . .
Cd1 Cd 1.32751(2) 0.06618(2) 0.43514(2) 0.02909(10) Uani 1 1 d . .
O1 O 1.0681(3) 0.0750(2) 0.2968(2) 0.0413(5) Uani 1 1 d . .
N1 N 0.6237(3) 0.2967(3) 0.1822(2) 0.0331(5) Uani 1 1 d . .
H1N H 0.5561 0.1987 0.1492 0.040 Uiso 1 1 calc R U
N2 N 0.5610(3) 0.3949(3) 0.1713(2) 0.0304(5) Uani 1 1 d . .
O6 O -0.1090(3) 0.2827(2) -0.0719(2) 0.0380(5) Uani 1 1 d . .
O7 O 0.4648(3) 0.6229(2) 0.1605(2) 0.0443(5) Uani 1 1 d . .
O8 O 1.2823(3) 0.1098(3) 0.6616(2) 0.0485(6) Uani 1 1 d . .
H8A H 1.2931 0.2133 0.7019 0.073 Uiso 1 1 d R U
H8B H 1.1598 0.0378 0.6647 0.073 Uiso 1 1 d R U
O9 O 1.4402(3) -0.0219(2) 0.2351(2) 0.0404(5) Uani 1 1 d . .
H9A H 1.5338 -0.0549 0.2549 0.061 Uiso 1 1 d R U
H9B H 1.3385 -0.1071 0.1696 0.061 Uiso 1 1 d R U
C1 C 1.1556(4) 0.2180(3) 0.3515(3) 0.0305(5) Uani 1 1 d . .
N3 N 0.0952(3) 0.1858(3) -0.0320(3) 0.0377(5) Uani 1 1 d . .
H3N H 0.0163 0.0945 -0.0816 0.045 Uiso 1 1 calc R U
N4 N 0.1818(3) 0.4499(3) 0.0448(2) 0.0333(5) Uani 1 1 d . .
H4N H 0.1544 0.5256 0.0472 0.040 Uiso 1 1 calc R U
O2 O 1.3128(3) 0.2806(3) 0.4251(3) 0.0511(6) Uani 1 1 d . .
C2 C 1.0711(4) 0.3230(3) 0.3318(3) 0.0274(5) Uani 1 1 d . .
C3 C 1.1760(4) 0.4833(3) 0.3851(3) 0.0276(5) Uani 1 1 d . .
H3 H 1.2978 0.5247 0.4305 0.033 Uiso 1 1 calc R U
C5 C 0.9115(4) 0.5180(3) 0.3040(3) 0.0284(5) Uani 1 1 d . .
H5 H 0.8573 0.5830 0.2955 0.034 Uiso 1 1 calc R U
C6 C 0.8091(4) 0.3583(3) 0.2513(3) 0.0273(5) Uani 1 1 d . .
C9 C 0.3945(4) 0.3551(3) 0.1073(3) 0.0296(5) Uani 1 1 d . .
C12 C 0.2602(4) 0.1987(3) 0.0309(3) 0.0325(6) Uani 1 1 d . .
C11 C 0.0460(4) 0.3040(3) -0.0228(3) 0.0325(5) Uani 1 1 d . .
C10 C 0.3552(4) 0.4873(3) 0.1085(3) 0.0311(5) Uani 1 1 d . .
O5 O 0.2886(3) 0.0848(3) 0.0216(3) 0.0546(7) Uani 1 1 d . .
C7 C 0.8874(4) 0.2602(3) 0.2636(3) 0.0285(5) Uani 1 1 d . .
H7 H 0.8188 0.1537 0.2270 0.034 Uiso 1 1 calc R U

loop_
_atom_site_aniso_label
_atom_site_aniso_U_11
_atom_site_aniso_U_22
_atom_site_aniso_U_33
_atom_site_aniso_U_23
_atom_site_aniso_U_13
_atom_site_aniso_U_12
O4 0.0372(11) 0.0243(10) 0.0633(13) 0.0141(9) -0.0052(10) 0.0099(8)
O3 0.0246(10) 0.0328(11) 0.0633(14) 0.0037(10) -0.0076(9) -0.0017(9)
C8 0.0287(13) 0.0213(11) 0.0342(13) 0.0087(10) 0.0046(10) 0.0073(10)
C4 0.0246(12) 0.0214(12) 0.0314(12) 0.0079(9) 0.0023(9) 0.0074(9)
Cd1 0.02236(13) 0.02090(13) 0.04112(14) 0.01003(9) -0.00296(8) 0.00711(9)
O1 0.0389(11) 0.0276(10) 0.0584(13) 0.0120(9) -0.0021(9) 0.0176(9)
N1 0.0249(11) 0.0242(11) 0.0439(13) 0.0096(9) -0.0039(9) 0.0062(9)
N2 0.0236(11) 0.0291(11) 0.0358(11) 0.0100(9) -0.0008(9) 0.0098(9)
O6 0.0281(10) 0.0310(10) 0.0480(12) 0.0076(9) -0.0118(8) 0.0110(8)
O7 0.0372(11) 0.0254(10) 0.0559(13) 0.0049(9) -0.0118(10) 0.0067(9)
O8 0.0345(11) 0.0376(12) 0.0484(12) 0.0010(9) 0.0067(9) 0.0006(9)
O9 0.0323(10) 0.0386(11) 0.0426(11) 0.0098(9) -0.0001(8) 0.0108(9)
C1 0.0259(12) 0.0298(13) 0.0406(14) 0.0155(11) 0.0031(10) 0.0139(11)
N3 0.0288(11) 0.0260(11) 0.0470(13) 0.0054(10) -0.0127(10) 0.0067(9)
N4 0.0293(12) 0.0262(11) 0.0396(12) 0.0065(9) -0.0037(9) 0.0111(9)
O2 0.0377(12) 0.0339(12) 0.0795(17) 0.0182(11) -0.0137(11) 0.0151(9)
C2 0.0270(12) 0.0261(12) 0.0311(12) 0.0105(10) 0.0029(10) 0.0129(10)
C3 0.0221(11) 0.0266(12) 0.0321(12) 0.0095(10) -0.0001(9) 0.0088(9)
C5 0.0261(12) 0.0224(12) 0.0368(13) 0.0097(10) 0.0001(10) 0.0108(10)
C6 0.0219(12) 0.0244(12) 0.0309(12) 0.0078(10) -0.0012(9) 0.0066(10)
C9 0.0235(12) 0.0282(12) 0.0330(12) 0.0092(10) -0.0004(10) 0.0081(10)
C12 0.0260(12) 0.0272(13) 0.0405(14) 0.0094(11) -0.0045(10) 0.0096(10)
C11 0.0297(13) 0.0314(13) 0.0327(13) 0.0096(11) -0.0010(10) 0.0105(11)
C10 0.0285(13) 0.0265(13) 0.0344(13) 0.0081(10) 0.0009(10) 0.0095(10)
O5 0.0445(13) 0.0293(11) 0.0790(17) 0.0089(11) -0.0228(12) 0.0138(10)
C7 0.0259(12) 0.0202(11) 0.0347(13) 0.0075(10) 0.0004(10) 0.0067(10)

loop_
_atom_type_symbol
_atom_type_description
_atom_type_scat_dispersion_real
_atom_type_scat_dispersion_imag
_atom_type_scat_source
C C 0.0033 0.0016 'International Tables Vol C Tables 4.2.6.8 and 6.1.1.4'
H H 0.0000 0.0000 'International Tables Vol C Tables 4.2.6.8 and 6.1.1.4'
N N 0.0061 0.0033 'International Tables Vol C Tables 4.2.6.8 and 6.1.1.4'
O O 0.0106 0.0060 'International Tables Vol C Tables 4.2.6.8 and 6.1.1.4'
Cd Cd -0.8075 1.2024 'International Tables Vol C Tables 4.2.6.8 and 6.1.1.4'

loop_
_geom_angle_atom_site_label_1
_geom_angle_atom_site_label_2
_geom_angle_atom_site_label_3
_geom_angle
_geom_angle_site_symmetry_1
_geom_angle_site_symmetry_3
C8 O4 Cd1 107.52(17) . 1_565
C8 O3 Cd1 177.2(2) . 2_866
O3 C8 O4 122.9(3) . .
O3 C8 C4 120.7(3) . .
O4 C8 C4 116.4(2) . .
C3 C4 C5 120.4(2) . .
C3 C4 C8 121.7(2) . .
C5 C4 C8 117.9(2) . .
O4 Cd1 O2 134.38(8) 1_545 .
O4 Cd1 O3 131.04(9) 1_545 2_866
O2 Cd1 O3 93.80(9) . 2_866
O4 Cd1 O8 84.19(9) 1_545 .
O2 Cd1 O8 95.51(10) . .
O3 Cd1 O8 82.72(9) 2_866 .
O4 Cd1 O9 90.71(8) 1_545 .
O2 Cd1 O9 103.30(9) . .
O3 Cd1 O9 84.54(8) 2_866 .
O8 Cd1 O9 157.90(9) . .
O4 Cd1 O1 82.74(7) 1_545 .
O2 Cd1 O1 54.66(8) . .
O3 Cd1 O1 145.66(8) 2_866 .
O8 Cd1 O1 110.80(8) . .
O9 Cd1 O1 89.76(8) . .
O4 Cd1 C1 108.27(8) 1_545 .
O2 Cd1 C1 27.38(9) . .
O3 Cd1 C1 120.63(9) 2_866 .
O8 Cd1 C1 103.03(9) . .
O9 Cd1 C1 98.99(8) . .
O1 Cd1 C1 27.38(8) . .
C1 O1 Cd1 84.24(16) . .
N2 N1 C6 116.7(2) . .
N2 N1 H1N 121.6 . .
C6 N1 H1N 121.6 . .
N1 N2 C9 123.6(2) . .
Cd1 O8 H8A 109.4 . .
Cd1 O8 H8B 109.4 . .
H8A O8 H8B 109.5 . .
Cd1 O9 H9A 109.4 . .
Cd1 O9 H9B 109.3 . .
H9A O9 H9B 109.5 . .
O1 C1 O2 122.9(3) . .
O1 C1 C2 119.9(2) . .
O2 C1 C2 117.1(2) . .
O1 C1 Cd1 68.38(15) . .
O2 C1 Cd1 54.92(14) . .
C2 C1 Cd1 169.3(2) . .
C11 N3 C12 126.1(2) . .
C11 N3 H3N 117.0 . .
C12 N3 H3N 117.0 . .
C10 N4 C11 126.8(2) . .
C10 N4 H4N 116.6 . .
C11 N4 H4N 116.6 . .
C1 O2 Cd1 97.70(18) . .
C3 C2 C7 120.5(2) . .
C3 C2 C1 119.5(2) . .
C7 C2 C1 120.0(2) . .
C4 C3 C2 119.3(2) . .
C4 C3 H3 120.4 . .
C2 C3 H3 120.4 . .
C6 C5 C4 119.6(2) . .
C6 C5 H5 120.2 . .
C4 C5 H5 120.2 . .
C7 C6 C5 120.9(2) . .
C7 C6 N1 120.0(2) . .
C5 C6 N1 119.1(2) . .
N2 C9 C12 126.0(3) . .
N2 C9 C10 113.6(2) . .
C12 C9 C10 120.2(2) . .
O5 C12 N3 121.4(2) . .
O5 C12 C9 123.1(3) . .
N3 C12 C9 115.4(2) . .
O6 C11 N3 122.5(3) . .
O6 C11 N4 121.6(3) . .
N3 C11 N4 115.9(2) . .
O7 C10 N4 119.7(3) . .
O7 C10 C9 125.1(3) . .
N4 C10 C9 115.1(2) . .
C6 C7 C2 119.3(2) . .
C6 C7 H7 120.4 . .
C2 C7 H7 120.4 . .

loop_
_geom_bond_atom_site_label_1
_geom_bond_atom_site_label_2
_geom_bond_distance
_geom_bond_site_symmetry_2
O4 C8 1.255(3) .
O4 Cd1 2.209(2) 1_565
O3 C8 1.221(4) .
O3 Cd1 2.244(2) 2_866
C8 C4 1.504(3) .
C4 C3 1.391(4) .
C4 C5 1.396(4) .
Cd1 O4 2.209(2) 1_545
Cd1 O2 2.231(2) .
Cd1 O3 2.244(2) 2_866
Cd1 O8 2.347(2) .
Cd1 O9 2.356(2) .
Cd1 O1 2.525(2) .
Cd1 C1 2.702(3) .
O1 C1 1.249(3) .
N1 N2 1.294(3) .
N1 C6 1.416(3) .
N1 H1N 0.8600 .
N2 C9 1.309(4) .
O6 C11 1.225(4) .
O7 C10 1.221(3) .
O8 H8A 0.9600 .
O8 H8B 0.9600 .
O9 H9A 0.9600 .
O9 H9B 0.9600 .
C1 O2 1.254(4) .
C1 C2 1.507(4) .
N3 C11 1.362(4) .
N3 C12 1.385(3) .
N3 H3N 0.8600 .
N4 C10 1.362(4) .
N4 C11 1.373(3) .
N4 H4N 0.8600 .
C2 C3 1.401(4) .
C2 C7 1.400(4) .
C3 H3 0.9300 .
C5 C6 1.393(3) .
C5 H5 0.9300 .
C6 C7 1.383(4) .
C9 C12 1.452(4) .
C9 C10 1.470(4) .
C12 O5 1.222(4) .
C7 H7 0.9300 .

loop_
_geom_hbond_atom_site_label_D
_geom_hbond_atom_site_label_H
_geom_hbond_atom_site_label_A
_geom_hbond_distance_DH
_geom_hbond_distance_HA
_geom_hbond_distance_DA
_geom_hbond_angle_DHA
_geom_hbond_site_symmetry_A
N1 H1N O9 0.86 2.49 3.178(3) 137.0 1_455
N1 H1N O5 0.86 2.14 2.742(3) 126.7 .
O8 H8A O7 0.96 2.09 2.684(3) 118.3 2_766
O8 H8B O1 0.96 1.84 2.788(3) 169.2 2_756
O9 H9A O8 0.96 2.01 2.952(4) 167.2 2_856
O9 H9B O6 0.96 1.93 2.875(3) 167.6 2_655
N3 H3N O1 0.86 2.27 2.994(3) 142.4 2_655
N3 H3N O5 0.86 2.60 3.203(4) 127.9 2
N4 H4N O6 0.86 2.03 2.887(3) 173.8 2_565

loop_
_geom_torsion_atom_site_label_1
_geom_torsion_atom_site_label_2
_geom_torsion_atom_site_label_3
_geom_torsion_atom_site_label_4
_geom_torsion
_geom_torsion_site_symmetry_1
Cd1 O4 C8 O3 12.2(4) 1_565
Cd1 O4 C8 C4 -166.00(17) 1_565
O3 C8 C4 C3 2.7(4) .
O4 C8 C4 C3 -179.1(3) .
O3 C8 C4 C5 -175.9(3) .
O4 C8 C4 C5 2.3(4) .
C6 N1 N2 C9 178.2(2) .
Cd1 O1 C1 O2 6.6(3) .
Cd1 O1 C1 C2 -172.5(2) .
O1 C1 O2 Cd1 -7.5(3) .
C2 C1 O2 Cd1 171.6(2) .
O1 C1 C2 C3 -175.3(3) .
O2 C1 C2 C3 5.5(4) .
Cd1 C1 C2 C3 45.4(11) .
O1 C1 C2 C7 6.3(4) .
O2 C1 C2 C7 -172.8(3) .
Cd1 C1 C2 C7 -132.9(9) .
C5 C4 C3 C2 1.4(4) .
C8 C4 C3 C2 -177.1(2) .
C7 C2 C3 C4 -0.1(4) .
C1 C2 C3 C4 -178.5(2) .
C3 C4 C5 C6 -1.5(4) .
C8 C4 C5 C6 177.1(2) .
C4 C5 C6 C7 0.3(4) .
C4 C5 C6 N1 -178.6(2) .
N2 N1 C6 C7 -178.2(2) .
N2 N1 C6 C5 0.7(4) .
N1 N2 C9 C12 -4.9(4) .
N1 N2 C9 C10 -179.9(2) .
C11 N3 C12 O5 176.7(3) .
C11 N3 C12 C9 -3.4(4) .
N2 C9 C12 O5 2.1(5) .
C10 C9 C12 O5 176.8(3) .
N2 C9 C12 N3 -177.9(3) .
C10 C9 C12 N3 -3.1(4) .
C12 N3 C11 O6 -173.6(3) .
C12 N3 C11 N4 6.7(4) .
C10 N4 C11 O6 176.8(3) .
C10 N4 C11 N3 -3.5(4) .
C11 N4 C10 O7 177.2(3) .
C11 N4 C10 C9 -2.4(4) .
N2 C9 C10 O7 1.5(4) .
C12 C9 C10 O7 -173.9(3) .
N2 C9 C10 N4 -178.9(2) .
C12 C9 C10 N4 5.7(4) .
C5 C6 C7 C2 0.9(4) .
N1 C6 C7 C2 179.8(2) .
C3 C2 C7 C6 -1.0(4) .
C1 C2 C7 C6 177.3(2) .
